data_4348906
loop_
_publ_author_name
'Das, Kuheli'
'Datta, Amitabha'
'Nandi, Soumendranath'
'Mane, Sandeep B.'
'Mondal, Sudipa'
'Massera, Chiara'
'Sinha, Chittaranjan'
'Hung, Chen-Hsiung'
'Askun, Tulin'
'Celikboyun, Pinar'
'Cant\"urk, Zerrin'
'Garribba, Eugenio'
'Akitsu, Takashiro'

_publ_section_title
;
 A Ni(ii) dinuclear complex bridged by end-on azide-N and phenolate-O
 atoms: spectral interpretation, magnetism and biological study
;
_journal_issue 8
_journal_name_full 'Inorganic Chemistry Frontiers'
_journal_page_first 749
_journal_paper_doi 10.1039/C5QI00060B
_journal_volume 2
_journal_year 2015
_chemical_formula_moiety '( C24 H34 N7 O6 Ni2), (Cl1 O4), 2(H2O)'
_chemical_formula_sum 'C24 H42 Cl N7 Ni2 O12'
_chemical_formula_weight 773.52
_space_group_IT_number 4
_space_group_name_Hall 'P 2yb'
_space_group_name_H-M_alt 'P 1 21 1'
_symmetry_cell_setting monoclinic
_symmetry_space_group_name_H-M 'P 1 21 1'
_atom_sites_solution_hydrogens geom
_atom_sites_solution_primary direct
_atom_sites_solution_secondary difmap
_audit_creation_method SHELXL-97
_audit_update_record
;
2015-04-09 deposited with the CCDC.
2015-06-12 downloaded from the CCDC.
;
_cell_angle_alpha 90.000(5)
_cell_angle_beta 100.963(2)
_cell_angle_gamma 90.000(5)
_cell_formula_units_Z 2
_cell_length_a 11.748(2)
_cell_length_b 11.0930(10)
_cell_length_c 13.278(2)
_cell_measurement_reflns_used 999
_cell_measurement_temperature 293(2)
_cell_measurement_theta_max 28.34
_cell_measurement_theta_min 1.56
_cell_volume 1698.8(4)
_computing_cell_refinement 'APEX-II (2008)'
_computing_data_collection 'APEX-II (2008)'
_computing_data_reduction 'SAINT (2008)'
_computing_structure_refinement 'SHELXL-97 (G. M. Sheldrick, Acta Cryst A, 2008, A64, 112-122.)'
_computing_structure_solution 'SIR97 (Giacovazzo and co., 1999)'
_diffrn_ambient_temperature 293(2)
_diffrn_measured_fraction_theta_full 0.998
_diffrn_measured_fraction_theta_max 0.998
_diffrn_measurement_device_type 'Bruker Breeze CCD area-detector'
_diffrn_measurement_method omega-scan
_diffrn_radiation_monochromator graphite
_diffrn_radiation_source 'fine-focus sealed tube'
_diffrn_radiation_type MoK\a
_diffrn_radiation_wavelength 0.71069
_diffrn_reflns_av_R_equivalents 0.0416
_diffrn_reflns_av_sigmaI/netI 0.0563
_diffrn_reflns_limit_h_max 15
_diffrn_reflns_limit_h_min -15
_diffrn_reflns_limit_k_max 14
_diffrn_reflns_limit_k_min -14
_diffrn_reflns_limit_l_max 17
_diffrn_reflns_limit_l_min -17
_diffrn_reflns_number 24015
_diffrn_reflns_theta_full 28.34
_diffrn_reflns_theta_max 28.34
_diffrn_reflns_theta_min 1.56
_diffrn_standards_decay_% 0
_diffrn_standards_interval_count 0
_diffrn_standards_interval_time 0
_diffrn_standards_number 0
_exptl_absorpt_coefficient_mu 1.254
_exptl_absorpt_correction_T_max 0.7457
_exptl_absorpt_correction_T_min 0.6639
_exptl_absorpt_correction_type multi-scan
_exptl_absorpt_process_details 'Bruker SADABS 2008/1'
_exptl_crystal_colour 'dark brown'
_exptl_crystal_density_diffrn 1.512
_exptl_crystal_density_method 'not measured'
_exptl_crystal_description 'thin plate'
_exptl_crystal_F_000 808
_exptl_crystal_preparation 'Magnetic properties, Luminescent'
_exptl_crystal_recrystallization_method 'Re-crystallisation from solvent: methanol, water'
_exptl_crystal_size_max 0.12
_exptl_crystal_size_mid 0.10
_exptl_crystal_size_min 0.05
_refine_diff_density_max 0.687
_refine_diff_density_min -0.663
_refine_diff_density_rms 0.085
_refine_ls_abs_structure_details 'Flack H D (1983), Acta Cryst. A39, 876-881'
_refine_ls_abs_structure_Flack 0.015(18)
_refine_ls_extinction_method none
_refine_ls_goodness_of_fit_ref 0.991
_refine_ls_hydrogen_treatment constr
_refine_ls_matrix_type full
_refine_ls_number_parameters 390
_refine_ls_number_reflns 8462
_refine_ls_number_restraints 4
_refine_ls_restrained_S_all 0.991
_refine_ls_R_factor_all 0.0882
_refine_ls_R_factor_gt 0.0543
_refine_ls_shift/su_max 0.001
_refine_ls_shift/su_mean 0.000
_refine_ls_structure_factor_coef Fsqd
_refine_ls_weighting_details 'calc w=1/[\s^2^(Fo^2^)+(0.1016P)^2^+0.0000P] where P=(Fo^2^+2Fc^2^)/3'
_refine_ls_weighting_scheme calc
_refine_ls_wR_factor_gt 0.1408
_refine_ls_wR_factor_ref 0.1641
_reflns_number_gt 5861
_reflns_number_total 8462
_reflns_threshold_expression >2sigma(I)
_cod_data_source_file c5qi00060b2.cif
_cod_data_source_block ad211a
_cod_original_sg_symbol_H-M P21
_cod_database_code 4348906

loop_
_symmetry_equiv_pos_as_xyz
'x, y, z'
'-x, y+1/2, -z'

loop_
_atom_site_label
_atom_site_type_symbol
_atom_site_fract_x
_atom_site_fract_y
_atom_site_fract_z
_atom_site_U_iso_or_equiv
_atom_site_adp_type
_atom_site_occupancy
_atom_site_symmetry_multiplicity
_atom_site_calc_flag
_atom_site_refinement_flags
Ni1 Ni 0.41732(5) 0.2377(2) 0.30935(5) 0.0581(2) Uani 1 1 d .
Ni2 Ni 0.64039(5) 0.3309(2) 0.23140(4) 0.04315(15) Uani 1 1 d .
N1A N 0.3774(6) 0.0628(7) 0.3266(6) 0.0948(19) Uani 1 1 d .
N2A N 0.2790(5) 0.2733(7) 0.3880(5) 0.097(2) Uani 1 1 d .
N1B N 0.7484(4) 0.4678(5) 0.2219(4) 0.0578(11) Uani 1 1 d .
N2B N 0.5841(4) 0.3686(4) 0.0704(3) 0.0581(10) Uani 1 1 d .
O1A O 0.5435(3) 0.1838(4) 0.2380(3) 0.0512(8) Uani 1 1 d .
O2A O 0.7487(3) 0.1750(4) 0.1901(3) 0.0607(9) Uani 1 1 d .
O1B O 0.7193(3) 0.3024(4) 0.3771(3) 0.0565(9) Uani 1 1 d .
O2B O 0.7934(4) 0.2235(5) 0.5607(3) 0.0868(13) Uani 1 1 d .
N1 N 0.4929(4) 0.4052(4) 0.2831(3) 0.0545(10) Uani 1 1 d .
N2 N 0.4905(5) 0.4969(5) 0.3272(4) 0.0736(14) Uani 1 1 d D
N3 N 0.4854(9) 0.5831(6) 0.3684(8) 0.158(4) Uani 1 1 d D
C1A C 0.5918(5) 0.0764(5) 0.2414(4) 0.0533(12) Uani 1 1 d .
C2A C 0.7026(5) 0.0681(5) 0.2138(4) 0.0579(13) Uani 1 1 d .
C3A C 0.7574(7) -0.0418(7) 0.2112(6) 0.090(2) Uani 1 1 d .
H3A H 0.8293 -0.0473 0.1918 0.108 Uiso 1 1 calc R
C4A C 0.6997(10) -0.1473(6) 0.2393(7) 0.110(3) Uani 1 1 d .
H4A H 0.7353 -0.2221 0.2393 0.133 Uiso 1 1 calc R
C5A C 0.5976(9) -0.1396(6) 0.2649(6) 0.100(3) Uani 1 1 d .
H5A H 0.5610 -0.2101 0.2795 0.121 Uiso 1 1 calc R
C6A C 0.5405(6) -0.0273(5) 0.2712(5) 0.0700(16) Uani 1 1 d .
C7A C 0.8718(6) 0.1788(9) 0.1954(6) 0.093(2) Uani 1 1 d .
H7A1 H 0.9101 0.1401 0.2573 0.139 Uiso 1 1 calc R
H7A2 H 0.8967 0.2612 0.1954 0.139 Uiso 1 1 calc R
H7A3 H 0.8908 0.1377 0.1372 0.139 Uiso 1 1 calc R
C8A C 0.4367(8) -0.0278(7) 0.3126(7) 0.098(3) Uani 1 1 d .
H8A H 0.4106 -0.1023 0.3308 0.117 Uiso 1 1 calc R
C9A C 0.2752(11) 0.0469(13) 0.3727(11) 0.152(5) Uani 1 1 d .
H9A1 H 0.2823 -0.0252 0.4147 0.182 Uiso 1 1 calc R
H9A2 H 0.2058 0.0406 0.3201 0.182 Uiso 1 1 calc R
C10A C 0.2705(9) 0.1628(16) 0.4402(11) 0.167(6) Uani 1 1 d .
H10A H 0.1982 0.1624 0.4654 0.200 Uiso 1 1 calc R
H10B H 0.3333 0.1589 0.4993 0.200 Uiso 1 1 calc R
C11A C 0.3031(8) 0.3745(13) 0.4584(8) 0.143(5) Uani 1 1 d .
H11A H 0.2318 0.4042 0.4742 0.214 Uiso 1 1 calc R
H11B H 0.3403 0.4376 0.4271 0.214 Uiso 1 1 calc R
H11C H 0.3533 0.3487 0.5203 0.214 Uiso 1 1 calc R
C12A C 0.1676(6) 0.3031(14) 0.3189(8) 0.140(5) Uani 1 1 d .
H12A H 0.1163 0.3405 0.3579 0.210 Uiso 1 1 calc R
H12B H 0.1326 0.2306 0.2878 0.210 Uiso 1 1 calc R
H12C H 0.1818 0.3575 0.2664 0.210 Uiso 1 1 calc R
C1B C 0.8127(4) 0.3540(5) 0.4268(4) 0.0527(12) Uani 1 1 d .
C2B C 0.8573(5) 0.3134(6) 0.5304(4) 0.0663(15) Uani 1 1 d .
C3B C 0.9554(6) 0.3634(8) 0.5870(5) 0.087(2) Uani 1 1 d .
H3B H 0.9840 0.3340 0.6525 0.104 Uiso 1 1 calc R
C4B C 1.0138(6) 0.4580(9) 0.5482(6) 0.085(2) Uani 1 1 d .
H4B H 1.0792 0.4927 0.5883 0.102 Uiso 1 1 calc R
C5B C 0.9732(6) 0.4983(7) 0.4509(6) 0.083(2) Uani 1 1 d .
H5B H 1.0126 0.5596 0.4241 0.099 Uiso 1 1 calc R
C6B C 0.8727(4) 0.4489(6) 0.3903(4) 0.0610(13) Uani 1 1 d .
C7B C 0.8085(9) 0.1989(9) 0.6687(5) 0.103(3) Uani 1 1 d .
H7B1 H 0.8798 0.1559 0.6908 0.155 Uiso 1 1 calc R
H7B2 H 0.7449 0.1509 0.6818 0.155 Uiso 1 1 calc R
H7B3 H 0.8109 0.2734 0.7057 0.155 Uiso 1 1 calc R
C8B C 0.8350(5) 0.4999(5) 0.2884(5) 0.0604(13) Uani 1 1 d .
H8B H 0.8793 0.5629 0.2703 0.072 Uiso 1 1 calc R
C9B C 0.7249(8) 0.5272(7) 0.1206(5) 0.088(2) Uani 1 1 d .
H9B1 H 0.7953 0.5638 0.1067 0.106 Uiso 1 1 calc R
H9B2 H 0.6673 0.5900 0.1196 0.106 Uiso 1 1 calc R
C10B C 0.6811(7) 0.4335(8) 0.0400(5) 0.085(2) Uani 1 1 d .
H10C H 0.6555 0.4721 -0.0260 0.102 Uiso 1 1 calc R
H10D H 0.7428 0.3775 0.0338 0.102 Uiso 1 1 calc R
C11B C 0.4769(6) 0.4453(7) 0.0500(5) 0.087(2) Uani 1 1 d .
H11D H 0.4605 0.4683 -0.0210 0.130 Uiso 1 1 calc R
H11E H 0.4890 0.5162 0.0921 0.130 Uiso 1 1 calc R
H11F H 0.4127 0.4004 0.0658 0.130 Uiso 1 1 calc R
C12B C 0.5623(8) 0.2605(6) 0.0084(5) 0.091(2) Uani 1 1 d .
H12D H 0.4879 0.2280 0.0137 0.137 Uiso 1 1 calc R
H12E H 0.6214 0.2019 0.0324 0.137 Uiso 1 1 calc R
H12F H 0.5632 0.2798 -0.0619 0.137 Uiso 1 1 calc R
O1W O 0.3091(4) 0.2529(6) 0.1631(4) 0.0845(12) Uani 1 1 d .
O2W O 0.5362(3) 0.2377(5) 0.4510(3) 0.0734(10) Uani 1 1 d .
O3W O 0.1967(10) 0.4765(12) 0.1017(10) 0.204 Uiso 1 1 d .
O4W O 0.1420(10) 0.0791(11) 0.1073(8) 0.193(4) Uiso 1 1 d .
Cl1 Cl 0.9739(4) 0.2813(4) -0.0688(2) 0.1630(15) Uani 1 1 d D
O1 O 1.0027(13) 0.3417(15) 0.0166(12) 0.231(5) Uiso 1 1 d .
O2 O 0.8560(13) 0.2477(15) -0.0847(11) 0.238(6) Uiso 1 1 d .
O3 O 1.0407(12) 0.2207(12) -0.1182(12) 0.293(8) Uiso 1 1 d D
O4 O 0.9565(16) 0.3985(11) -0.1252(16) 0.326(9) Uiso 1 1 d D

loop_
_atom_site_aniso_label
_atom_site_aniso_U_11
_atom_site_aniso_U_22
_atom_site_aniso_U_33
_atom_site_aniso_U_23
_atom_site_aniso_U_13
_atom_site_aniso_U_12
Ni1 0.0494(3) 0.0588(4) 0.0700(4) 0.0015(3) 0.0212(3) -0.0135(3)
Ni2 0.0453(3) 0.0372(3) 0.0481(3) 0.0011(3) 0.0116(2) -0.0055(2)
N1A 0.090(4) 0.078(4) 0.124(5) 0.015(4) 0.041(4) -0.043(4)
N2A 0.065(3) 0.141(6) 0.095(4) -0.017(4) 0.045(3) -0.030(3)
N1B 0.063(3) 0.055(2) 0.058(3) -0.002(2) 0.018(2) -0.014(2)
N2B 0.071(3) 0.046(2) 0.056(2) 0.0053(18) 0.007(2) -0.0067(19)
O1A 0.0495(18) 0.0367(16) 0.068(2) 0.0027(15) 0.0143(16) -0.0053(13)
O2A 0.056(2) 0.061(2) 0.065(2) -0.0026(18) 0.0124(17) 0.0100(17)
O1B 0.0522(19) 0.058(2) 0.0582(19) 0.0040(15) 0.0067(15) -0.0082(15)
O2B 0.094(3) 0.093(3) 0.067(3) 0.011(2) -0.002(2) 0.006(3)
N1 0.058(2) 0.044(2) 0.064(3) -0.0039(19) 0.020(2) 0.0026(19)
N2 0.077(3) 0.061(3) 0.091(4) -0.018(3) 0.036(3) -0.009(2)
N3 0.174(9) 0.112(6) 0.217(10) -0.105(7) 0.114(8) -0.039(6)
C1A 0.066(3) 0.034(2) 0.054(3) -0.0014(19) -0.003(2) -0.002(2)
C2A 0.069(3) 0.048(3) 0.052(3) -0.011(2) -0.001(2) 0.011(2)
C3A 0.096(5) 0.073(4) 0.085(5) -0.024(3) -0.023(4) 0.033(4)
C4A 0.166(9) 0.037(4) 0.103(6) -0.012(3) -0.039(6) 0.025(4)
C5A 0.145(8) 0.039(3) 0.095(5) 0.012(3) -0.033(5) 0.001(4)
C6A 0.094(4) 0.035(2) 0.072(4) 0.007(2) -0.006(3) -0.016(3)
C7A 0.055(3) 0.120(6) 0.111(6) 0.013(5) 0.033(3) 0.013(4)
C8A 0.118(6) 0.060(4) 0.109(6) 0.024(4) 0.004(5) -0.037(4)
C9A 0.141(9) 0.152(10) 0.185(12) -0.002(9) 0.089(9) -0.079(8)
C10A 0.090(6) 0.250(17) 0.182(12) 0.085(12) 0.078(7) -0.014(8)
C11A 0.083(5) 0.242(15) 0.116(7) -0.070(8) 0.054(5) -0.018(7)
C12A 0.049(4) 0.229(14) 0.145(8) -0.072(9) 0.025(4) -0.008(5)
C1B 0.043(2) 0.058(3) 0.056(3) -0.013(2) 0.0063(19) 0.006(2)
C2B 0.058(3) 0.076(4) 0.063(3) -0.016(3) 0.009(2) 0.020(3)
C3B 0.062(3) 0.118(6) 0.071(4) -0.036(4) -0.012(3) 0.035(4)
C4B 0.055(3) 0.117(6) 0.080(5) -0.032(4) 0.004(3) 0.004(4)
C5B 0.056(3) 0.097(5) 0.099(5) -0.033(4) 0.023(3) -0.015(3)
C6B 0.050(3) 0.066(3) 0.070(3) -0.019(3) 0.017(2) -0.003(2)
C7B 0.136(7) 0.106(6) 0.061(4) 0.023(4) 0.001(4) 0.027(5)
C8B 0.056(3) 0.057(3) 0.072(3) -0.012(3) 0.020(3) -0.019(2)
C9B 0.115(6) 0.072(4) 0.075(4) 0.021(3) 0.012(4) -0.044(4)
C10B 0.108(5) 0.099(5) 0.053(3) 0.008(3) 0.026(3) -0.031(4)
C11B 0.088(5) 0.096(5) 0.071(4) 0.030(4) 0.001(3) 0.014(4)
C12B 0.146(7) 0.062(4) 0.054(3) -0.009(3) -0.011(4) -0.002(4)
O1W 0.061(2) 0.103(3) 0.090(3) -0.006(3) 0.014(2) -0.010(3)
O2W 0.070(2) 0.083(3) 0.069(2) 0.020(2) 0.0189(19) -0.005(2)
Cl1 0.222(4) 0.178(3) 0.1111(19) -0.0306(19) 0.086(2) -0.058(3)

loop_
_atom_type_symbol
_atom_type_description
_atom_type_scat_dispersion_real
_atom_type_scat_dispersion_imag
_atom_type_scat_source
C C 0.0033 0.0016 'International Tables Vol C Tables 4.2.6.8 and 6.1.1.4'
H H 0.0000 0.0000 'International Tables Vol C Tables 4.2.6.8 and 6.1.1.4'
N N 0.0061 0.0033 'International Tables Vol C Tables 4.2.6.8 and 6.1.1.4'
O O 0.0106 0.0060 'International Tables Vol C Tables 4.2.6.8 and 6.1.1.4'
Cl Cl 0.1484 0.1585 'International Tables Vol C Tables 4.2.6.8 and 6.1.1.4'
Ni Ni 0.3393 1.1124 'International Tables Vol C Tables 4.2.6.8 and 6.1.1.4'

loop_
_geom_angle_atom_site_label_1
_geom_angle_atom_site_label_2
_geom_angle_atom_site_label_3
_geom_angle
O1A Ni1 N1A 88.6(2)
O1A Ni1 O1W 87.64(16)
N1A Ni1 O1W 94.0(3)
O1A Ni1 N1 79.14(15)
N1A Ni1 N1 167.4(2)
O1W Ni1 N1 88.64(19)
O1A Ni1 O2W 89.88(15)
N1A Ni1 O2W 91.6(2)
O1W Ni1 O2W 173.89(19)
N1 Ni1 O2W 85.41(18)
O1A Ni1 N2A 173.3(2)
N1A Ni1 N2A 84.7(3)
O1W Ni1 N2A 93.1(2)
N1 Ni1 N2A 107.5(2)
O2W Ni1 N2A 90.0(2)
O1A Ni2 N1B 174.79(18)
O1A Ni2 O1B 89.52(15)
N1B Ni2 O1B 89.91(17)
O1A Ni2 N1 78.38(16)
N1B Ni2 N1 106.80(18)
O1B Ni2 N1 90.29(16)
O1A Ni2 N2B 97.58(15)
N1B Ni2 N2B 82.43(18)
O1B Ni2 N2B 170.42(16)
N1 Ni2 N2B 97.40(18)
O1A Ni2 O2A 74.91(15)
N1B Ni2 O2A 99.89(17)
O1B Ni2 O2A 86.31(15)
N1 Ni2 O2A 153.10(16)
N2B Ni2 O2A 89.34(16)
C8A N1A C9A 119.3(8)
C8A N1A Ni1 127.2(5)
C9A N1A Ni1 113.0(8)
C10A N2A C11A 112.0(9)
C10A N2A C12A 111.0(8)
C11A N2A C12A 105.5(8)
C10A N2A Ni1 102.1(6)
C11A N2A Ni1 112.6(4)
C12A N2A Ni1 113.8(5)
C8B N1B C9B 119.8(5)
C8B N1B Ni2 127.3(4)
C9B N1B Ni2 112.7(4)
C12B N2B C10B 108.2(5)
C12B N2B C11B 108.4(5)
C10B N2B C11B 109.9(5)
C12B N2B Ni2 113.0(3)
C10B N2B Ni2 105.1(4)
C11B N2B Ni2 112.2(4)
C1A O1A Ni1 127.5(3)
C1A O1A Ni2 119.6(3)
Ni1 O1A Ni2 104.87(15)
C2A O2A C7A 117.1(5)
C2A O2A Ni2 109.9(3)
C7A O2A Ni2 124.8(4)
C1B O1B Ni2 127.6(3)
C2B O2B C7B 117.8(6)
N2 N1 Ni1 128.7(4)
N2 N1 Ni2 126.1(4)
Ni1 N1 Ni2 96.04(17)
N3 N2 N1 178.4(8)
O1A C1A C6A 123.4(5)
O1A C1A C2A 117.4(4)
C6A C1A C2A 119.2(5)
O2A C2A C3A 123.6(6)
O2A C2A C1A 115.2(4)
C3A C2A C1A 121.2(6)
C2A C3A C4A 117.8(8)
C2A C3A H3A 121.1
C4A C3A H3A 121.1
C5A C4A C3A 121.0(6)
C5A C4A H4A 119.5
C3A C4A H4A 119.5
C4A C5A C6A 122.4(7)
C4A C5A H5A 118.8
C6A C5A H5A 118.8
C1A C6A C5A 118.2(7)
C1A C6A C8A 124.1(6)
C5A C6A C8A 117.6(6)
O2A C7A H7A1 109.5
O2A C7A H7A2 109.5
H7A1 C7A H7A2 109.5
O2A C7A H7A3 109.5
H7A1 C7A H7A3 109.5
H7A2 C7A H7A3 109.5
N1A C8A C6A 126.2(6)
N1A C8A H8A 116.9
C6A C8A H8A 116.9
N1A C9A C10A 105.2(7)
N1A C9A H9A1 110.7
C10A C9A H9A1 110.7
N1A C9A H9A2 110.7
C10A C9A H9A2 110.7
H9A1 C9A H9A2 108.8
N2A C10A C9A 114.4(10)
N2A C10A H10A 108.7
C9A C10A H10A 108.7
N2A C10A H10B 108.7
C9A C10A H10B 108.7
H10A C10A H10B 107.6
N2A C11A H11A 109.5
N2A C11A H11B 109.5
H11A C11A H11B 109.5
N2A C11A H11C 109.5
H11A C11A H11C 109.5
H11B C11A H11C 109.5
N2A C12A H12A 109.5
N2A C12A H12B 109.5
H12A C12A H12B 109.5
N2A C12A H12C 109.5
H12A C12A H12C 109.5
H12B C12A H12C 109.5
O1B C1B C6B 125.9(5)
O1B C1B C2B 117.6(5)
C6B C1B C2B 116.5(5)
O2B C2B C3B 126.2(6)
O2B C2B C1B 113.0(5)
C3B C2B C1B 120.8(7)
C2B C3B C4B 121.4(7)
C2B C3B H3B 119.3
C4B C3B H3B 119.3
C5B C4B C3B 119.0(6)
C5B C4B H4B 120.5
C3B C4B H4B 120.5
C4B C5B C6B 121.2(7)
C4B C5B H5B 119.4
C6B C5B H5B 119.4
C1B C6B C5B 121.1(6)
C1B C6B C8B 121.9(5)
C5B C6B C8B 116.9(6)
O2B C7B H7B1 109.5
O2B C7B H7B2 109.5
H7B1 C7B H7B2 109.5
O2B C7B H7B3 109.5
H7B1 C7B H7B3 109.5
H7B2 C7B H7B3 109.5
N1B C8B C6B 127.0(5)
N1B C8B H8B 116.5
C6B C8B H8B 116.5
N1B C9B C10B 108.5(5)
N1B C9B H9B1 110.0
C10B C9B H9B1 110.0
N1B C9B H9B2 110.0
C10B C9B H9B2 110.0
H9B1 C9B H9B2 108.4
N2B C10B C9B 108.7(5)
N2B C10B H10C 109.9
C9B C10B H10C 109.9
N2B C10B H10D 109.9
C9B C10B H10D 109.9
H10C C10B H10D 108.3
N2B C11B H11D 109.5
N2B C11B H11E 109.5
H11D C11B H11E 109.5
N2B C11B H11F 109.5
H11D C11B H11F 109.5
H11E C11B H11F 109.5
N2B C12B H12D 109.5
N2B C12B H12E 109.5
H12D C12B H12E 109.5
N2B C12B H12F 109.5
H12D C12B H12F 109.5
H12E C12B H12F 109.5
O3 Cl1 O1 128.5(11)
O3 Cl1 O2 117.2(10)
O1 Cl1 O2 110.5(9)
O3 Cl1 O4 103.6(8)
O1 Cl1 O4 88.7(10)
O2 Cl1 O4 96.7(11)

loop_
_geom_bond_atom_site_label_1
_geom_bond_atom_site_label_2
_geom_bond_distance
Ni1 O1A 1.997(4)
Ni1 N1A 2.020(6)
Ni1 O1W 2.116(5)
Ni1 N1 2.117(4)
Ni1 O2W 2.119(4)
Ni1 N2A 2.129(5)
Ni2 O1A 2.000(3)
Ni2 N1B 1.999(4)
Ni2 O1B 2.005(3)
Ni2 N1 2.145(4)
Ni2 N2B 2.156(4)
Ni2 O2A 2.275(4)
N1A C8A 1.256(12)
N1A C9A 1.458(12)
N2A C10A 1.422(14)
N2A C11A 1.454(13)
N2A C12A 1.485(12)
N1B C8B 1.265(7)
N1B C9B 1.476(8)
N2B C12B 1.449(7)
N2B C10B 1.468(8)
N2B C11B 1.502(8)
O1A C1A 1.317(6)
O2A C2A 1.365(7)
O2A C7A 1.434(7)
O1B C1B 1.300(6)
O2B C2B 1.355(8)
O2B C7B 1.438(8)
N1 N2 1.177(6)
N2 N3 1.1097(10)
C1A C6A 1.390(7)
C1A C2A 1.420(9)
C2A C3A 1.382(8)
C3A C4A 1.437(13)
C3A H3A 0.9300
C4A C5A 1.311(14)
C4A H4A 0.9300
C5A C6A 1.425(10)
C5A H5A 0.9300
C6A C8A 1.430(12)
C7A H7A1 0.9600
C7A H7A2 0.9600
C7A H7A3 0.9600
C8A H8A 0.9300
C9A C10A 1.575(18)
C9A H9A1 0.9700
C9A H9A2 0.9700
C10A H10A 0.9700
C10A H10B 0.9700
C11A H11A 0.9600
C11A H11B 0.9600
C11A H11C 0.9600
C12A H12A 0.9600
C12A H12B 0.9600
C12A H12C 0.9600
C1B C6B 1.403(8)
C1B C2B 1.447(8)
C2B C3B 1.368(9)
C3B C4B 1.404(12)
C3B H3B 0.9300
C4B C5B 1.366(10)
C4B H4B 0.9300
C5B C6B 1.407(8)
C5B H5B 0.9300
C6B C8B 1.456(9)
C7B H7B1 0.9600
C7B H7B2 0.9600
C7B H7B3 0.9600
C8B H8B 0.9300
C9B C10B 1.511(10)
C9B H9B1 0.9700
C9B H9B2 0.9700
C10B H10C 0.9700
C10B H10D 0.9700
C11B H11D 0.9600
C11B H11E 0.9600
C11B H11F 0.9600
C12B H12D 0.9600
C12B H12E 0.9600
C12B H12F 0.9600
Cl1 O3 1.3001(10)
Cl1 O1 1.305(15)
Cl1 O2 1.411(15)
Cl1 O4 1.495(15)
